data_2241967
loop_
_publ_author_name
'Schilde, Uwe'
'Kelling, Alexandra'
'Umbreen, Sumaira'
'Linker, Torsten'

_publ_section_title
;
 Crystal structures of three bicyclic carbohydrate derivatives
;
_journal_coeditor_code ZL2684
_journal_issue 12
_journal_name_full 'Acta Crystallographica Section E'
_journal_page_first 1839
_journal_page_last 1844
_journal_paper_doi 10.1107/S2056989016018727
_journal_volume 72
_journal_year 2016
_chemical_formula_iupac 'C11 H15 N O6'
_chemical_formula_moiety 'C11 H15 N O6'
_chemical_formula_sum 'C11 H15 N O6'
_chemical_formula_weight 257.24
_chemical_name_systematic
;
(1<i>S</i>,4<i>R</i>,5<i>S</i>,6<i>R</i>)-\
5-Acetyloxy-7-hydroxyimino-2-oxabicyclo[4.2.0]octan-4-yl acetate
;
_space_group_crystal_system monoclinic
_space_group_IT_number 4
_space_group_name_Hall 'P 2yb'
_space_group_name_H-M_alt 'P 1 21 1'
_symmetry_space_group_name_Hall 'P 2yb'
_symmetry_space_group_name_H-M 'P 1 21 1'
_atom_sites_solution_hydrogens mixed
_atom_sites_solution_primary direct
_atom_sites_solution_secondary difmap
_audit_creation_method SHELXL-2014/7
_cell_angle_alpha 90
_cell_angle_beta 101.742(3)
_cell_angle_gamma 90
_cell_formula_units_Z 4
_cell_length_a 8.9910(3)
_cell_length_b 9.6231(5)
_cell_length_c 14.4915(6)
_cell_measurement_reflns_used 16172
_cell_measurement_temperature 210(2)
_cell_measurement_theta_max 29.55
_cell_measurement_theta_min 2.11
_cell_volume 1227.59(9)
_computing_cell_refinement
;
X-AREA (Stoe & Cie, 2011)
;
_computing_data_collection
;
X-AREA (Stoe & Cie, 2011)
;
_computing_data_reduction
;
X-RED (Stoe & Cie, 2011)
;
_computing_molecular_graphics
;
ORTEP-3 for Windows (Farrugia, 2012) and
DIAMOND (Brandenburg, 2016)
;
_computing_publication_material
;
SHELXL2014 (Sheldrick, 2015) and publCIF (Westrip, 2010)
;
_computing_structure_refinement
;
SHELXL2014 (Sheldrick, 2015)
;
_computing_structure_solution
;
SHELXS97 (Sheldrick, 2008)
;
_diffrn_ambient_temperature 210(2)
_diffrn_detector_area_resol_mean 6.67
_diffrn_measured_fraction_theta_full 0.993
_diffrn_measured_fraction_theta_max 0.991
_diffrn_measurement_device '2-circle goniometer'
_diffrn_measurement_device_type 'Stoe IPDS 2'
_diffrn_measurement_method 'rotation method'
_diffrn_radiation_type MoK\a
_diffrn_radiation_wavelength 0.71073
_diffrn_reflns_av_R_equivalents 0.0375
_diffrn_reflns_limit_h_max 11
_diffrn_reflns_limit_h_min -10
_diffrn_reflns_limit_k_max 11
_diffrn_reflns_limit_k_min -11
_diffrn_reflns_limit_l_max 17
_diffrn_reflns_limit_l_min -17
_diffrn_reflns_number 8812
_diffrn_reflns_theta_full 25.242
_diffrn_reflns_theta_max 26.000
_diffrn_reflns_theta_min 2.314
_exptl_absorpt_coefficient_mu 0.114
_exptl_absorpt_correction_T_max 0.9974
_exptl_absorpt_correction_T_min 0.7803
_exptl_absorpt_correction_type integration
_exptl_absorpt_process_details
;
(X-RED; Stoe & Cie, 2011)
;
_exptl_crystal_colour colourless
_exptl_crystal_density_diffrn 1.392
_exptl_crystal_density_method 'not measured'
_exptl_crystal_description block
_exptl_crystal_F_000 544
_exptl_crystal_size_max 0.650
_exptl_crystal_size_mid 0.550
_exptl_crystal_size_min 0.400
_refine_diff_density_max 0.280
_refine_diff_density_min -0.200
_refine_ls_extinction_method none
_refine_ls_goodness_of_fit_ref 1.032
_refine_ls_hydrogen_treatment mixed
_refine_ls_matrix_type full
_refine_ls_number_parameters 460
_refine_ls_number_reflns 4765
_refine_ls_number_restraints 401
_refine_ls_restrained_S_all 1.001
_refine_ls_R_factor_all 0.0405
_refine_ls_R_factor_gt 0.0374
_refine_ls_shift/su_max 0.000
_refine_ls_shift/su_mean 0.000
_refine_ls_structure_factor_coef Fsqd
_refine_ls_weighting_details 'w=1/[\s^2^(Fo^2^)+(0.0759P)^2^] where P=(Fo^2^+2Fc^2^)/3'
_refine_ls_weighting_scheme calc
_refine_ls_wR_factor_gt 0.0999
_refine_ls_wR_factor_ref 0.1025
_reflns_number_gt 4363
_reflns_number_total 4765
_reflns_threshold_expression 'I > 2\s(I)'
_cod_data_source_file zl2684sup1.cif
_cod_data_source_block II
_cod_database_code 2241967
_shelx_space_group_comment
;
The symmetry employed for this shelxl refinement is uniquely defined
by the following loop, which should always be used as a source of
symmetry information in preference to the above space-group names.
They are only intended as comments.
;
_shelx_estimated_absorpt_t_min 0.929
_shelx_estimated_absorpt_t_max 0.956

loop_
_space_group_symop_operation_xyz
'x, y, z'
'-x, y+1/2, -z'

loop_
_atom_site_type_symbol
_atom_site_label
_atom_site_fract_x
_atom_site_fract_y
_atom_site_fract_z
_atom_site_U_iso_or_equiv
_atom_site_adp_type
_atom_site_calc_flag
_atom_site_occupancy
_atom_site_disorder_assembly
_atom_site_disorder_group
C C2A 0.7624(3) 0.8659(3) 0.34319(18) 0.0462(6) Uani d 1 . .
C C9A 0.6416(4) 0.8926(4) 0.3973(2) 0.0555(8) Uani d 1 . .
H H91A 0.6843 0.9431 0.4545 0.083 Uiso calc 1 . .
H H92A 0.6004 0.8048 0.4135 0.083 Uiso calc 1 . .
H H93A 0.5613 0.9473 0.3592 0.083 Uiso calc 1 . .
C C10A 1.1829(3) 1.1956(3) 0.34588(17) 0.0360(5) Uani d 1 . .
C C11A 1.1085(4) 1.3350(3) 0.3341(3) 0.0552(8) Uani d 1 . .
H H111 1.1087 1.3748 0.3956 0.083 Uiso calc 1 . .
H H112 1.0047 1.3252 0.2996 0.083 Uiso calc 1 . .
H H113 1.1639 1.3955 0.2994 0.083 Uiso calc 1 . .
C C1B 0.2924(3) 0.3975(3) 0.00453(17) 0.0366(5) Uani d 1 . .
H H1B 0.3671 0.3476 -0.0249 0.044 Uiso calc 1 . .
C C2B 0.7382(3) 0.5086(3) 0.16720(18) 0.0399(6) Uani d 1 . .
C C3B 0.4218(3) 0.3777(3) 0.16338(18) 0.0411(6) Uani d 1 . .
H H31B 0.5022 0.3167 0.1501 0.049 Uiso calc 1 . .
H H32B 0.4066 0.3557 0.2268 0.049 Uiso calc 1 . .
C C4B 0.4739(3) 0.5290(3) 0.16135(16) 0.0346(5) Uani d 1 . .
H H4B 0.5018 0.5659 0.2263 0.042 Uiso calc 1 . .
C C5B 0.3464(3) 0.6151(3) 0.10397(16) 0.0333(5) Uani d 1 . .
H H5B 0.2559 0.6096 0.1329 0.040 Uiso calc 1 . .
C C6B 0.3074(3) 0.5587(3) 0.00420(16) 0.0331(5) Uani d 1 . .
H H6B 0.3788 0.5911 -0.0349 0.040 Uiso calc 1 . .
C C7B 0.1444(3) 0.5633(3) -0.04794(16) 0.0381(5) Uani d 1 . .
C C8B 0.1315(3) 0.4083(3) -0.05803(19) 0.0442(6) Uani d 1 . .
H H81B 0.1249 0.3750 -0.1227 0.053 Uiso calc 1 . .
H H82B 0.0515 0.3674 -0.0297 0.053 Uiso calc 1 . .
C C9B 0.8617(3) 0.5288(4) 0.1139(2) 0.0504(7) Uani d 1 . .
H H91B 0.8205 0.5727 0.0539 0.076 Uiso calc 1 . .
H H92B 0.9049 0.4394 0.1031 0.076 Uiso calc 1 . .
H H93B 0.9401 0.5876 0.1500 0.076 Uiso calc 1 . .
C C10B 0.3613(3) 0.8438(3) 0.16639(18) 0.0406(6) Uani d 1 . .
C C11B 0.4184(3) 0.9870(3) 0.15495(19) 0.0435(6) Uani d 1 . .
H H114 0.3829 1.0175 0.0904 0.065 Uiso calc 1 . .
H H115 0.5286 0.9868 0.1696 0.065 Uiso calc 1 . .
H H116 0.3810 1.0498 0.1974 0.065 Uiso calc 1 . .
N N1B 0.0567(3) 0.6686(3) -0.06732(15) 0.0438(5) Uani d 1 . .
O O2A 0.9009(2) 0.8930(2) 0.39572(12) 0.0433(4) Uani d 1 . .
O O3A 0.7437(3) 0.8226(3) 0.26428(16) 0.0717(8) Uani d 1 . .
O O5A 1.2974(2) 1.1641(2) 0.32135(13) 0.0438(4) Uani d 1 . .
O O1A 1.2131(13) 0.7019(9) 0.4315(5) 0.0375(14) Uani d 0.802(7) A 1
O O4A 1.0968(5) 1.1064(4) 0.3838(3) 0.0393(9) Uani d 0.802(7) A 1
C C3A 1.0769(10) 0.7171(8) 0.3612(7) 0.0399(15) Uani d 0.802(7) A 1
H H31A 0.993(5) 0.657(5) 0.381(3) 0.048 Uiso d 0.802(7) A 1
H H32A 1.112(5) 0.682(5) 0.303(3) 0.048 Uiso d 0.802(7) A 1
C C4A 1.0257(6) 0.8686(7) 0.3488(4) 0.0357(12) Uani d 0.802(7) A 1
H H4A 0.993(4) 0.893(4) 0.284(3) 0.043 Uiso d 0.802(7) A 1
C C5A 1.1497(6) 0.9650(6) 0.3974(4) 0.0321(11) Uani d 0.802(7) A 1
H H5A 1.239(4) 0.957(4) 0.369(2) 0.038 Uiso d 0.802(7) A 1
C C6A 1.1871(6) 0.9305(5) 0.5018(4) 0.0303(10) Uani d 0.802(7) A 1
H H6A 1.109(4) 0.978(4) 0.538(2) 0.036 Uiso d 0.802(7) A 1
C C7A 1.3507(5) 0.9418(5) 0.5534(3) 0.0335(9) Uani d 0.802(7) A 1
C C8A 1.3628(6) 0.7904(5) 0.5800(3) 0.0415(10) Uani d 0.802(7) A 1
H H81A 1.365(5) 0.777(5) 0.648(3) 0.050 Uiso d 0.802(7) A 1
H H82A 1.436(5) 0.737(5) 0.562(3) 0.050 Uiso d 0.802(7) A 1
C C1A 1.2032(8) 0.7699(7) 0.5178(4) 0.0318(11) Uani d 0.802(7) A 1
H H1A 1.127(5) 0.725(5) 0.545(3) 0.038 Uiso d 0.802(7) A 1
N N1A 1.4390(4) 1.0471(5) 0.5612(3) 0.0389(8) Uani d 0.802(7) A 1
O O6A 1.5842(3) 1.0113(3) 0.61381(17) 0.0462(8) Uani d 0.802(7) A 1
H H61A 1.647(5) 1.078(6) 0.601(3) 0.055 Uiso d 0.802(7) A 1
O O1C 1.212(6) 0.692(4) 0.445(2) 0.037(4) Uani d 0.198(7) A 2
O O4C 1.1360(19) 1.1097(19) 0.4153(11) 0.035(3) Uani d 0.198(7) A 2
C C3C 1.098(5) 0.730(3) 0.365(3) 0.037(4) Uani d 0.198(7) A 2
H H31C 1.0084 0.6708 0.3638 0.045 Uiso calc 0.198(7) A 2
H H32C 1.1360 0.7110 0.3079 0.045 Uiso calc 0.198(7) A 2
C C4C 1.047(2) 0.884(3) 0.3635(19) 0.035(3) Uani d 0.198(7) A 2
H H4C 1.0289 0.9168 0.2973 0.042 Uiso calc 0.198(7) A 2
C C5C 1.178(3) 0.964(2) 0.4187(17) 0.032(3) Uani d 0.198(7) A 2
H H5C 1.2681 0.9518 0.3896 0.039 Uiso calc 0.198(7) A 2
C C6C 1.217(3) 0.919(3) 0.5190(17) 0.032(3) Uani d 0.198(7) A 2
H H6C 1.1559 0.9715 0.5569 0.039 Uiso calc 0.198(7) A 2
C C7C 1.3738(17) 0.8967(19) 0.5741(12) 0.031(3) Uani d 0.198(7) A 2
C C8C 1.348(2) 0.752(2) 0.6025(15) 0.041(3) Uani d 0.198(7) A 2
H H81C 1.3378 0.7425 0.6683 0.049 Uiso calc 0.198(7) A 2
H H82C 1.4205 0.6844 0.5867 0.049 Uiso calc 0.198(7) A 2
C C1C 1.194(4) 0.758(3) 0.530(2) 0.035(3) Uani d 0.198(7) A 2
H H1C 1.1035 0.7303 0.5548 0.042 Uiso calc 0.198(7) A 2
N N1C 1.4971(15) 0.9694(13) 0.5907(8) 0.038(3) Uani d 0.198(7) A 2
O O6C 1.4713(16) 1.1029(15) 0.5499(10) 0.045(3) Uani d 0.198(7) A 2
H H61C 1.5341 1.1183 0.5163 0.055 Uiso calc 0.198(7) A 2
O O1B 0.2839(2) 0.3495(2) 0.09659(12) 0.0391(4) Uani d 1 . .
O O2B 0.60131(18) 0.54196(19) 0.11464(11) 0.0353(4) Uani d 1 . .
O O3B 0.7546(3) 0.4639(3) 0.24570(15) 0.0639(7) Uani d 1 . .
O O4B 0.3909(2) 0.75818(19) 0.09905(12) 0.0375(4) Uani d 1 . .
O O5B 0.3004(3) 0.8057(3) 0.22778(17) 0.0681(7) Uani d 1 . .
O O6B -0.0881(2) 0.6224(3) -0.11490(15) 0.0538(5) Uani d 1 . .
H H62 -0.146(5) 0.697(5) -0.111(3) 0.065 Uiso d 1 . .

loop_
_atom_site_aniso_label
_atom_site_aniso_U_11
_atom_site_aniso_U_22
_atom_site_aniso_U_33
_atom_site_aniso_U_12
_atom_site_aniso_U_13
_atom_site_aniso_U_23
C2A 0.0436(15) 0.0508(17) 0.0432(14) 0.0043(12) 0.0060(11) 0.0000(12)
C9A 0.0423(16) 0.064(2) 0.0627(17) -0.0009(14) 0.0156(13) -0.0046(15)
C10A 0.0349(13) 0.0320(12) 0.0417(11) -0.0021(10) 0.0092(10) 0.0021(10)
C11A 0.0509(17) 0.0357(16) 0.082(2) 0.0051(13) 0.0213(15) 0.0132(14)
C1B 0.0394(13) 0.0332(13) 0.0373(11) 0.0040(10) 0.0081(10) 0.0000(9)
C2B 0.0330(13) 0.0411(14) 0.0443(13) -0.0003(10) 0.0044(10) 0.0038(11)
C3B 0.0369(13) 0.0408(15) 0.0430(12) -0.0041(11) 0.0020(10) 0.0106(10)
C4B 0.0301(12) 0.0402(14) 0.0341(10) -0.0018(10) 0.0077(9) 0.0030(9)
C5B 0.0340(12) 0.0308(12) 0.0368(11) -0.0015(9) 0.0113(9) 0.0011(9)
C6B 0.0337(12) 0.0330(12) 0.0334(10) 0.0046(10) 0.0085(9) 0.0031(9)
C7B 0.0386(13) 0.0399(14) 0.0350(11) 0.0051(11) 0.0058(9) 0.0012(10)
C8B 0.0443(15) 0.0438(15) 0.0403(13) 0.0003(12) -0.0016(11) -0.0052(11)
C9B 0.0390(14) 0.0549(18) 0.0588(15) 0.0016(13) 0.0132(12) 0.0079(13)
C10B 0.0456(15) 0.0361(14) 0.0426(12) 0.0038(11) 0.0147(11) -0.0023(10)
C11B 0.0479(15) 0.0358(15) 0.0497(13) 0.0010(12) 0.0166(11) -0.0014(11)
N1B 0.0382(12) 0.0462(13) 0.0441(11) 0.0019(10) 0.0018(9) 0.0009(10)
O2A 0.0387(10) 0.0518(12) 0.0411(9) -0.0010(8) 0.0125(7) -0.0014(8)
O3A 0.0579(14) 0.102(2) 0.0530(13) 0.0026(14) 0.0060(10) -0.0175(13)
O5A 0.0452(11) 0.0352(10) 0.0552(10) -0.0039(8) 0.0198(9) 0.0002(8)
O1A 0.0395(17) 0.030(2) 0.045(2) 0.0031(16) 0.014(2) -0.0052(19)
O4A 0.034(2) 0.0297(14) 0.057(2) 0.0048(13) 0.0166(15) 0.0089(17)
C3A 0.043(3) 0.033(2) 0.043(2) -0.008(2) 0.007(2) -0.0079(17)
C4A 0.037(2) 0.040(2) 0.031(2) -0.0025(17) 0.0078(16) -0.0053(16)
C5A 0.033(2) 0.0275(17) 0.037(2) 0.0026(16) 0.0103(16) 0.0016(16)
C6A 0.027(2) 0.0267(18) 0.038(2) -0.0022(15) 0.0068(14) -0.0044(15)
C7A 0.0346(19) 0.031(2) 0.0357(17) -0.0032(15) 0.0084(14) -0.0014(14)
C8A 0.038(2) 0.039(3) 0.045(2) -0.0017(18) 0.0025(16) 0.0071(17)
C1A 0.0311(18) 0.0293(19) 0.036(2) -0.0019(14) 0.0102(15) 0.0011(15)
N1A 0.0386(19) 0.039(2) 0.0381(15) -0.0032(17) 0.0047(12) 0.0015(16)
O6A 0.0376(16) 0.0499(16) 0.0473(13) -0.0141(12) -0.0001(11) 0.0078(11)
O1C 0.038(6) 0.033(6) 0.043(6) -0.003(5) 0.017(5) -0.002(5)
O4C 0.034(6) 0.027(4) 0.045(7) 0.001(5) 0.013(5) 0.003(5)
C3C 0.042(6) 0.034(6) 0.040(6) -0.007(6) 0.018(5) -0.008(6)
C4C 0.042(6) 0.034(6) 0.033(6) 0.002(5) 0.015(5) -0.001(5)
C5C 0.034(5) 0.022(5) 0.041(6) 0.001(5) 0.010(5) -0.005(5)
C6C 0.034(5) 0.032(5) 0.033(5) 0.007(4) 0.010(4) 0.001(4)
C7C 0.027(4) 0.029(5) 0.035(5) 0.000(4) 0.006(4) 0.002(4)
C8C 0.036(5) 0.037(6) 0.050(6) -0.002(5) 0.010(5) 0.007(5)
C1C 0.038(5) 0.030(5) 0.038(5) 0.003(5) 0.011(5) -0.005(5)
N1C 0.034(6) 0.036(5) 0.041(5) 0.002(5) 0.002(4) 0.002(4)
O6C 0.041(7) 0.042(7) 0.050(6) -0.006(5) 0.004(4) 0.007(6)
O1B 0.0358(9) 0.0391(10) 0.0412(9) -0.0047(8) 0.0054(7) 0.0061(7)
O2B 0.0312(9) 0.0391(10) 0.0363(8) -0.0004(7) 0.0082(7) 0.0039(7)
O3B 0.0443(12) 0.096(2) 0.0504(11) 0.0114(12) 0.0078(9) 0.0217(12)
O4B 0.0415(10) 0.0326(9) 0.0422(8) -0.0006(7) 0.0171(7) -0.0004(7)
O5B 0.1031(19) 0.0468(12) 0.0710(14) -0.0122(13) 0.0571(14) -0.0118(11)
O6B 0.0421(11) 0.0508(12) 0.0611(12) 0.0074(10) -0.0070(9) -0.0028(10)

loop_
_atom_type_symbol
_atom_type_description
_atom_type_scat_dispersion_real
_atom_type_scat_dispersion_imag
_atom_type_scat_source
C C 0.0033 0.0016 'International Tables Vol C Tables 4.2.6.8 and 6.1.1.4'
H H 0.0000 0.0000 'International Tables Vol C Tables 4.2.6.8 and 6.1.1.4'
N N 0.0061 0.0033 'International Tables Vol C Tables 4.2.6.8 and 6.1.1.4'
O O 0.0106 0.0060 'International Tables Vol C Tables 4.2.6.8 and 6.1.1.4'

loop_
_exptl_crystal_face_index_h
_exptl_crystal_face_index_k
_exptl_crystal_face_index_l
_exptl_crystal_face_perp_dist
-4 -2 30 1.2532
-2 -30 1 0.2588
14 30 -14 0.3016
-24 30 12 0.1906
7 -30 4 0.1672
0 30 0 0.1949
4 3 -30 1.0684
30 -5 0 0.6996
-9 30 -3 0.2189
-19 -30 16 0.3148
26 -30 -13 0.2087

loop_
_geom_angle_atom_site_label_1
_geom_angle_atom_site_label_2
_geom_angle_atom_site_label_3
_geom_angle
O3A C2A O2A 122.8(3)
O3A C2A C9A 126.1(3)
O2A C2A C9A 111.1(2)
C2A C9A H91A 109.5
C2A C9A H92A 109.5
H91A C9A H92A 109.5
C2A C9A H93A 109.5
H91A C9A H93A 109.5
H92A C9A H93A 109.5
O5A C10A O4A 124.2(3)
O5A C10A O4C 117.3(7)
O5A C10A C11A 126.0(2)
O4A C10A C11A 109.8(3)
O4C C10A C11A 114.2(8)
C10A C11A H111 109.5
C10A C11A H112 109.5
H111 C11A H112 109.5
C10A C11A H113 109.5
H111 C11A H113 109.5
H112 C11A H113 109.5
O1B C1B C8B 110.4(2)
O1B C1B C6B 110.25(19)
C8B C1B C6B 90.1(2)
O1B C1B H1B 114.5
C8B C1B H1B 114.5
C6B C1B H1B 114.5
O3B C2B O2B 123.0(2)
O3B C2B C9B 125.4(2)
O2B C2B C9B 111.5(2)
O1B C3B C4B 113.1(2)
O1B C3B H31B 109.0
C4B C3B H31B 109.0
O1B C3B H32B 109.0
C4B C3B H32B 109.0
H31B C3B H32B 107.8
O2B C4B C5B 106.10(18)
O2B C4B C3B 111.4(2)
C5B C4B C3B 109.3(2)
O2B C4B H4B 110.0
C5B C4B H4B 110.0
C3B C4B H4B 110.0
O4B C5B C6B 107.93(19)
O4B C5B C4B 111.3(2)
C6B C5B C4B 109.2(2)
O4B C5B H5B 109.5
C6B C5B H5B 109.5
C4B C5B H5B 109.5
C7B C6B C5B 118.7(2)
C7B C6B C1B 87.4(2)
C5B C6B C1B 110.9(2)
C7B C6B H6B 112.5
C5B C6B H6B 112.5
C1B C6B H6B 112.5
N1B C7B C8B 137.2(3)
N1B C7B C6B 128.8(3)
C8B C7B C6B 93.9(2)
C7B C8B C1B 88.0(2)
C7B C8B H81B 114.0
C1B C8B H81B 114.0
C7B C8B H82B 114.0
C1B C8B H82B 114.0
H81B C8B H82B 111.2
C2B C9B H91B 109.5
C2B C9B H92B 109.5
H91B C9B H92B 109.5
C2B C9B H93B 109.5
H91B C9B H93B 109.5
H92B C9B H93B 109.5
O5B C10B O4B 122.8(3)
O5B C10B C11B 126.0(2)
O4B C10B C11B 111.2(2)
C10B C11B H114 109.5
C10B C11B H115 109.5
H114 C11B H115 109.5
C10B C11B H116 109.5
H114 C11B H116 109.5
H115 C11B H116 109.5
C7B N1B O6B 108.9(2)
C2A O2A C4A 114.9(3)
C2A O2A C4C 125.9(10)
C1A O1A C3A 112.3(7)
C10A O4A C5A 117.2(4)
O1A C3A C4A 111.9(5)
O1A C3A H31A 108(2)
C4A C3A H31A 110(2)
O1A C3A H32A 101(2)
C4A C3A H32A 111(3)
H31A C3A H32A 114(3)
O2A C4A C5A 104.6(4)
O2A C4A C3A 110.2(6)
C5A C4A C3A 110.8(4)
O2A C4A H4A 108(2)
C5A C4A H4A 111(2)
C3A C4A H4A 112(2)
O4A C5A C4A 108.9(4)
O4A C5A C6A 110.1(4)
C4A C5A C6A 108.8(4)
O4A C5A H5A 107(2)
C4A C5A H5A 111(2)
C6A C5A H5A 111(2)
C7A C6A C5A 118.2(4)
C7A C6A C1A 86.9(4)
C5A C6A C1A 111.0(4)
C7A C6A H6A 113.5(19)
C5A C6A H6A 111.4(19)
C1A C6A H6A 114(2)
N1A C7A C8A 137.2(4)
N1A C7A C6A 128.7(4)
C8A C7A C6A 94.0(3)
C7A C8A C1A 87.9(3)
C7A C8A H81A 112(3)
C1A C8A H81A 113(3)
C7A C8A H82A 119(3)
C1A C8A H82A 113(3)
H81A C8A H82A 110(4)
O1A C1A C8A 110.7(6)
O1A C1A C6A 110.1(5)
C8A C1A C6A 90.4(4)
O1A C1A H1A 109(2)
C8A C1A H1A 118(2)
C6A C1A H1A 117(2)
C7A N1A O6A 110.1(4)
N1A O6A H61A 105(3)
C1C O1C C3C 114(3)
C10A O4C C5C 117.9(16)
O1C C3C C4C 115(2)
O1C C3C H31C 108.6
C4C C3C H31C 108.6
O1C C3C H32C 108.6
C4C C3C H32C 108.6
H31C C3C H32C 107.6
O2A C4C C5C 117.1(19)
O2A C4C C3C 109(2)
C5C C4C C3C 106.5(19)
O2A C4C H4C 107.9
C5C C4C H4C 107.9
C3C C4C H4C 107.9
O4C C5C C6C 108.9(17)
O4C C5C C4C 107.7(17)
C6C C5C C4C 111.8(19)
O4C C5C H5C 109.5
C6C C5C H5C 109.5
C4C C5C H5C 109.5
C7C C6C C5C 125(2)
C7C C6C C1C 86.0(14)
C5C C6C C1C 112.5(17)
C7C C6C H6C 110.3
C5C C6C H6C 110.3
C1C C6C H6C 110.3
N1C C7C C8C 129.3(16)
N1C C7C C6C 134.9(18)
C8C C7C C6C 95.7(13)
C7C C8C C1C 86.9(14)
C7C C8C H81C 114.2
C1C C8C H81C 114.2
C7C C8C H82C 114.2
C1C C8C H82C 114.2
H81C C8C H82C 111.3
O1C C1C C8C 109(2)
O1C C1C C6C 108(2)
C8C C1C C6C 89.5(15)
O1C C1C H1C 115.8
C8C C1C H1C 115.8
C6C C1C H1C 115.8
C7C N1C O6C 110.7(14)
N1C O6C H61C 109.5
C1B O1B C3B 111.43(19)
C2B O2B C4B 115.65(17)
C10B O4B C5B 116.91(19)
N1B O6B H62 102(3)

loop_
_geom_bond_atom_site_label_1
_geom_bond_atom_site_label_2
_geom_bond_distance
C2A O3A 1.196(4)
C2A O2A 1.346(3)
C2A C9A 1.485(4)
C9A H91A 0.9700
C9A H92A 0.9700
C9A H93A 0.9700
C10A O5A 1.194(3)
C10A O4A 1.345(5)
C10A O4C 1.431(18)
C10A C11A 1.493(4)
C11A H111 0.9700
C11A H112 0.9700
C11A H113 0.9700
C1B O1B 1.429(3)
C1B C8B 1.546(4)
C1B C6B 1.557(3)
C1B H1B 0.9900
C2B O3B 1.197(3)
C2B O2B 1.348(3)
C2B C9B 1.489(4)
C3B O1B 1.435(3)
C3B C4B 1.531(4)
C3B H31B 0.9800
C3B H32B 0.9800
C4B O2B 1.450(3)
C4B C5B 1.518(3)
C4B H4B 0.9900
C5B O4B 1.439(3)
C5B C6B 1.517(3)
C5B H5B 0.9900
C6B C7B 1.507(3)
C6B H6B 0.9900
C7B N1B 1.279(4)
C7B C8B 1.501(4)
C8B H81B 0.9800
C8B H82B 0.9800
C9B H91B 0.9700
C9B H92B 0.9700
C9B H93B 0.9700
C10B O5B 1.193(3)
C10B O4B 1.345(3)
C10B C11B 1.492(4)
C11B H114 0.9700
C11B H115 0.9700
C11B H116 0.9700
N1B O6B 1.415(3)
O2A C4A 1.444(6)
O2A C4C 1.48(2)
O1A C1A 1.430(6)
O1A C3A 1.433(7)
O4A C5A 1.441(5)
C3A C4A 1.528(7)
C3A H31A 1.03(5)
C3A H32A 1.01(4)
C4A C5A 1.510(6)
C4A H4A 0.96(4)
C5A C6A 1.518(6)
C5A H5A 0.98(4)
C6A C7A 1.512(5)
C6A C1A 1.565(6)
C6A H6A 1.06(4)
C7A N1A 1.278(6)
C7A C8A 1.505(6)
C8A C1A 1.544(6)
C8A H81A 0.99(4)
C8A H82A 0.92(5)
C1A H1A 0.96(4)
N1A O6A 1.414(5)
O6A H61A 0.90(5)
O1C C1C 1.43(2)
O1C C3C 1.43(2)
O4C C5C 1.45(2)
C3C C4C 1.55(2)
C3C H31C 0.9800
C3C H32C 0.9800
C4C C5C 1.50(2)
C4C H4C 0.9900
C5C C6C 1.49(2)
C5C H5C 0.9900
C6C C7C 1.489(19)
C6C C1C 1.57(2)
C6C H6C 0.9900
C7C N1C 1.291(17)
C7C C8C 1.483(19)
C8C C1C 1.56(2)
C8C H81C 0.9800
C8C H82C 0.9800
C1C H1C 0.9900
N1C O6C 1.414(15)
O6C H61C 0.8300
O6B H62 0.89(5)

loop_
_geom_hbond_atom_site_label_D
_geom_hbond_atom_site_label_H
_geom_hbond_atom_site_label_A
_geom_hbond_site_symmetry_A
_geom_hbond_distance_DH
_geom_hbond_distance_HA
_geom_hbond_distance_DA
_geom_hbond_angle_DHA
C5A H5A O5A . 0.98(4) 2.21(4) 2.691(6) 109(3)
C11B H115 O3A . 0.97 2.65 3.417(4) 136.0
C9A H92A N1A 2_746 0.97 2.54 3.482(6) 162.8
C4B H4B O6A 2_746 0.99 2.64 3.407(3) 134.5
C9A H92A O6C 2_746 0.97 2.15 3.115(15) 175.0
C1C H1C O4C 2_746 0.99 2.56 3.52(4) 165.0
C11A H112 O3B 1_565 0.97 2.59 3.413(4) 142.1
C11B H116 O5A 1_455 0.97 2.36 3.312(3) 168.5
C3A H32A O5B 1_655 1.01(4) 2.50(4) 3.176(12) 124(3)
C3C H32C O5B 1_655 0.98 2.25 3.05(5) 138.1
C8A H82A O5A 2_846 0.92(5) 2.73(5) 3.329(5) 124(3)
C8C H82C O5A 2_846 0.98 2.62 3.27(2) 123.4
C8C H82C O6C 2_846 0.98 2.50 3.32(3) 141.0
O6B H62 O1B 2 0.89(5) 1.96(5) 2.852(3) 175(4)
O6A H61A O1A 2_856 0.90(5) 1.86(5) 2.757(9) 175(5)
C11A H113 O6A 2_856 0.97 2.61 3.199(4) 119.6
O6C H61C O1C 2_856 0.83 2.35 2.96(5) 131.2
C8B H81B O3A 2_645 0.98 2.62 3.498(4) 149.6
C9B H92B N1B 2_645 0.97 2.69 3.635(4) 163.9
C3B H32B O5A 1_445 0.98 2.61 3.430(3) 141.8
C8B H82B N1B 2_545 0.98 2.67 3.569(4) 152.2

loop_
_geom_torsion_atom_site_label_1
_geom_torsion_atom_site_label_2
_geom_torsion_atom_site_label_3
_geom_torsion_atom_site_label_4
_geom_torsion
O1B C3B C4B O2B -104.5(2)
O1B C3B C4B C5B 12.4(3)
O2B C4B C5B O4B -59.1(2)
C3B C4B C5B O4B -179.27(19)
O2B C4B C5B C6B 60.0(3)
C3B C4B C5B C6B -60.2(3)
O4B C5B C6B C7B -93.5(3)
C4B C5B C6B C7B 145.4(2)
O4B C5B C6B C1B 167.6(2)
C4B C5B C6B C1B 46.5(3)
O1B C1B C6B C7B -106.2(2)
C8B C1B C6B C7B 5.59(19)
O1B C1B C6B C5B 13.6(3)
C8B C1B C6B C5B 125.4(2)
C5B C6B C7B N1B 58.0(4)
C1B C6B C7B N1B 170.5(3)
C5B C6B C7B C8B -118.3(2)
C1B C6B C7B C8B -5.77(19)
N1B C7B C8B C1B -169.9(3)
C6B C7B C8B C1B 5.8(2)
O1B C1B C8B C7B 106.1(2)
C6B C1B C8B C7B -5.61(19)
C8B C7B N1B O6B -3.7(4)
C6B C7B N1B O6B -178.3(2)
O3A C2A O2A C4A 1.3(5)
C9A C2A O2A C4A 179.4(4)
O3A C2A O2A C4C 4.7(15)
C9A C2A O2A C4C -177.1(14)
O5A C10A O4A C5A 1.7(5)
C11A C10A O4A C5A 178.1(3)
C1A O1A C3A C4A 50.4(12)
C2A O2A C4A C5A 153.7(3)
C2A O2A C4A C3A -87.2(4)
O1A C3A C4A O2A -102.4(9)
O1A C3A C4A C5A 12.9(11)
C10A O4A C5A C4A -125.2(5)
C10A O4A C5A C6A 115.6(4)
O2A C4A C5A O4A -61.5(5)
C3A C4A C5A O4A 179.8(6)
O2A C4A C5A C6A 58.5(5)
C3A C4A C5A C6A -60.1(7)
O4A C5A C6A C7A -96.8(5)
C4A C5A C6A C7A 143.9(5)
O4A C5A C6A C1A 165.1(5)
C4A C5A C6A C1A 45.8(6)
C5A C6A C7A N1A 57.1(7)
C1A C6A C7A N1A 169.4(5)
C5A C6A C7A C8A -118.9(4)
C1A C6A C7A C8A -6.6(4)
N1A C7A C8A C1A -168.7(6)
C6A C7A C8A C1A 6.7(4)
C3A O1A C1A C8A -162.8(8)
C3A O1A C1A C6A -64.4(10)
C7A C8A C1A O1A 105.3(5)
C7A C8A C1A C6A -6.4(4)
C7A C6A C1A O1A -105.9(6)
C5A C6A C1A O1A 13.3(7)
C7A C6A C1A C8A 6.4(4)
C5A C6A C1A C8A 125.5(4)
C8A C7A N1A O6A -4.5(7)
C6A C7A N1A O6A -178.6(4)
O5A C10A O4C C5C -29.0(15)
C11A C10A O4C C5C 168.1(11)
C1C O1C C3C C4C 37(6)
C2A O2A C4C C5C 159.0(14)
C2A O2A C4C C3C -80(2)
O1C C3C C4C O2A -101(4)
O1C C3C C4C C5C 27(4)
C10A O4C C5C C6C 142.3(16)
C10A O4C C5C C4C -96(2)
O2A C4C C5C O4C -60(3)
C3C C4C C5C O4C 178(2)
O2A C4C C5C C6C 60(3)
C3C C4C C5C C6C -63(3)
O4C C5C C6C C7C -104(2)
C4C C5C C6C C7C 137(2)
O4C C5C C6C C1C 155(2)
C4C C5C C6C C1C 36(3)
C5C C6C C7C N1C 52(3)
C1C C6C C7C N1C 166(2)
C5C C6C C7C C8C -125(2)
C1C C6C C7C C8C -10.6(18)
N1C C7C C8C C1C -166(2)
C6C C7C C8C C1C 10.7(18)
C3C O1C C1C C8C -161(3)
C3C O1C C1C C6C -65(4)
C7C C8C C1C O1C 99(3)
C7C C8C C1C C6C -10.0(17)
C7C C6C C1C O1C -100(3)
C5C C6C C1C O1C 26(3)
C7C C6C C1C C8C 10.0(17)
C5C C6C C1C C8C 136(2)
C8C C7C N1C O6C 179.7(17)
C6C C7C N1C O6C 4(3)
C8B C1B O1B C3B -162.5(2)
C6B C1B O1B C3B -64.5(3)
C4B C3B O1B C1B 50.6(3)
O3B C2B O2B C4B 3.9(4)
C9B C2B O2B C4B -178.5(2)
C5B C4B O2B C2B 161.3(2)
C3B C4B O2B C2B -79.9(3)
O5B C10B O4B C5B -0.4(4)
C11B C10B O4B C5B 177.8(2)
C6B C5B O4B C10B 149.4(2)
C4B C5B O4B C10B -90.8(3)

_cod_database_fobs_code 2241967
